data_2239620
loop_
_publ_author_name
'Gatfaoui, Sofian'
'Roisnel, Thierry'
'Dhaouadi, Hassouna'
'Marouani, Houda'

_publ_section_title
;
 <i>trans</i>-2,5-Dimethylpiperazine-1,4-diium dinitrate
;
_journal_coeditor_code BG2529
_journal_issue 6
_journal_name_full 'Acta Crystallographica Section E'
_journal_page_first o725
_journal_paper_doi 10.1107/S1600536814012100
_journal_volume 70
_journal_year 2014
_chemical_formula_iupac 'C6 H16 N2 2+, 2N O3 -'
_chemical_formula_moiety 'C6 H16 N2 2+, 2(N O3 -)'
_chemical_formula_sum 'C6 H16 N4 O6'
_chemical_formula_weight 240.23
_chemical_name_systematic
;
<i>trans</i>-2,5-Dimethylpiperazine-1,4-diium dinitrate
;
_space_group_IT_number 14
_symmetry_cell_setting monoclinic
_symmetry_space_group_name_Hall '-P 2ybc'
_symmetry_space_group_name_H-M 'P 1 21/c 1'
_atom_sites_solution_hydrogens geom
_atom_sites_solution_primary direct
_atom_sites_solution_secondary difmap
_audit_creation_method SHELXL-97
_cell_angle_alpha 90.00
_cell_angle_beta 116.149(8)
_cell_angle_gamma 90.00
_cell_formula_units_Z 2
_cell_length_a 7.0357(8)
_cell_length_b 10.0277(10)
_cell_length_c 8.3112(8)
_cell_measurement_reflns_used 2153
_cell_measurement_temperature 150
_cell_measurement_theta_max 27.36
_cell_measurement_theta_min 3.4
_cell_volume 526.36(10)
_computing_cell_refinement 'SAINT (Bruker, 2006)'
_computing_data_collection 'APEX2 (Bruker, 2006)'
_computing_data_reduction 'SAINT (Bruker, 2006)'
_computing_molecular_graphics
;
ORTEP-3 for Windows (Farrugia, 2012) and DIAMOND (Brandenburg & Putz
2005)
;
_computing_publication_material
;
WinGX (Farrugia, 2012) and CRYSCAL (T. Roisnel, local program)
;
_computing_structure_refinement 'SHELXL97 (Sheldrick, 2008)'
_computing_structure_solution 'SIR97 (Altomare <i>et al.</i>, 1999)'
_diffrn_ambient_temperature 150
_diffrn_measured_fraction_theta_full 0.989
_diffrn_measured_fraction_theta_max 0.989
_diffrn_measurement_device_type 'Bruker APEXII'
_diffrn_measurement_method 'CCD rotation images, thin slices'
_diffrn_radiation_monochromator graphite
_diffrn_radiation_type MoK\a
_diffrn_radiation_wavelength 0.71073
_diffrn_reflns_av_R_equivalents 0.0224
_diffrn_reflns_limit_h_max 9
_diffrn_reflns_limit_h_min -8
_diffrn_reflns_limit_k_max 12
_diffrn_reflns_limit_k_min -9
_diffrn_reflns_limit_l_max 10
_diffrn_reflns_limit_l_min -10
_diffrn_reflns_number 4126
_diffrn_reflns_theta_full 27.48
_diffrn_reflns_theta_max 27.48
_diffrn_reflns_theta_min 3.4
_exptl_absorpt_coefficient_mu 0.134
_exptl_absorpt_correction_T_max 0.970
_exptl_absorpt_correction_T_min 0.827
_exptl_absorpt_correction_type multi-scan
_exptl_absorpt_process_details
;
(SADABS; Bruker, 2006)
;
_exptl_crystal_colour colourless
_exptl_crystal_density_diffrn 1.516
_exptl_crystal_density_method 'not measured'
_exptl_crystal_description prism
_exptl_crystal_F_000 256
_exptl_crystal_size_max 0.58
_exptl_crystal_size_mid 0.46
_exptl_crystal_size_min 0.23
_refine_diff_density_max 0.296
_refine_diff_density_min -0.229
_refine_ls_extinction_method none
_refine_ls_goodness_of_fit_ref 1.106
_refine_ls_hydrogen_treatment constr
_refine_ls_matrix_type full
_refine_ls_number_parameters 74
_refine_ls_number_reflns 1195
_refine_ls_number_restraints 0
_refine_ls_restrained_S_all 1.106
_refine_ls_R_factor_all 0.0394
_refine_ls_R_factor_gt 0.0338
_refine_ls_shift/su_max 0.000
_refine_ls_shift/su_mean 0.000
_refine_ls_structure_factor_coef Fsqd
_refine_ls_weighting_details 'calc w=1/[\s^2^(Fo^2^)+(0.0438P)^2^+0.1423P] where P=(Fo^2^+2Fc^2^)/3'
_refine_ls_weighting_scheme calc
_refine_ls_wR_factor_gt 0.0863
_refine_ls_wR_factor_ref 0.0897
_reflns_number_gt 1059
_reflns_number_total 1195
_reflns_threshold_expression I>2sigma(I)
_cod_data_source_file bg2529sup1.cif
_cod_data_source_block I
_cod_original_cell_volume 526.36(9)
_cod_original_sg_symbol_H-M 'P 21/c'
_cod_database_code 2239620
_cod_database_fobs_code 2239620

loop_
_symmetry_equiv_pos_as_xyz
'x, y, z'
'-x, y+1/2, -z+1/2'
'-x, -y, -z'
'x, -y-1/2, z-1/2'

loop_
_atom_site_type_symbol
_atom_site_label
_atom_site_fract_x
_atom_site_fract_y
_atom_site_fract_z
_atom_site_U_iso_or_equiv
_atom_site_adp_type
_atom_site_calc_flag
_atom_site_refinement_flags
_atom_site_occupancy
_atom_site_symmetry_multiplicity
N N1 0.20352(15) -0.09103(10) -0.37280(12) 0.0173(2) Uani d . 1 1
O O1 0.12714(14) -0.13760(9) -0.27150(11) 0.0218(2) Uani d . 1 1
O O2 0.24377(15) -0.16754(10) -0.47090(11) 0.0255(2) Uani d . 1 1
O O3 0.23709(16) 0.03059(9) -0.36962(13) 0.0312(3) Uani d . 1 1
N N2 -0.02504(15) 0.08866(10) -0.14298(12) 0.0169(2) Uani d . 1 1
H H2A -0.0683 0.1671 -0.2001 0.020 Uiso calc R 1 1
H H2B 0.0282 0.0397 -0.2044 0.020 Uiso calc R 1 1
C C1 0.14685(18) 0.11399(12) 0.04232(15) 0.0165(3) Uani d . 1 1
H H1 0.0915 0.1730 0.1057 0.020 Uiso calc R 1 1
C C2 0.21154(17) -0.01747(12) 0.14274(15) 0.0176(3) Uani d . 1 1
H H2C 0.2778 -0.0736 0.0869 0.021 Uiso calc R 1 1
H H2D 0.3146 -0.0007 0.2653 0.021 Uiso calc R 1 1
C C3 0.33291(19) 0.18189(13) 0.03060(17) 0.0224(3) Uani d . 1 1
H H3A 0.3930 0.1230 -0.0257 0.034 Uiso calc R 1 1
H H3B 0.4381 0.2036 0.1490 0.034 Uiso calc R 1 1
H H3C 0.2854 0.2621 -0.0389 0.034 Uiso calc R 1 1

loop_
_atom_site_aniso_label
_atom_site_aniso_U_11
_atom_site_aniso_U_22
_atom_site_aniso_U_33
_atom_site_aniso_U_12
_atom_site_aniso_U_13
_atom_site_aniso_U_23
N1 0.0184(5) 0.0158(5) 0.0155(5) 0.0005(4) 0.0054(4) 0.0005(4)
O1 0.0288(5) 0.0212(5) 0.0202(4) -0.0019(3) 0.0153(4) -0.0007(3)
O2 0.0331(5) 0.0274(5) 0.0203(4) 0.0033(4) 0.0158(4) -0.0025(4)
O3 0.0356(5) 0.0134(5) 0.0400(6) -0.0040(4) 0.0125(4) 0.0023(4)
N2 0.0199(5) 0.0162(5) 0.0150(5) 0.0030(4) 0.0081(4) 0.0023(4)
C1 0.0185(5) 0.0144(6) 0.0161(5) 0.0018(4) 0.0071(4) -0.0010(4)
C2 0.0166(5) 0.0168(6) 0.0178(5) 0.0020(4) 0.0062(4) 0.0016(4)
C3 0.0207(6) 0.0178(6) 0.0287(6) 0.0003(5) 0.0112(5) 0.0009(5)

loop_
_atom_type_symbol
_atom_type_description
_atom_type_scat_dispersion_real
_atom_type_scat_dispersion_imag
_atom_type_scat_source
C C 0.0033 0.0016 'International Tables Vol C Tables 4.2.6.8 and 6.1.1.4'
H H 0.0000 0.0000 'International Tables Vol C Tables 4.2.6.8 and 6.1.1.4'
N N 0.0061 0.0033 'International Tables Vol C Tables 4.2.6.8 and 6.1.1.4'
O O 0.0106 0.0060 'International Tables Vol C Tables 4.2.6.8 and 6.1.1.4'

loop_
_geom_angle_atom_site_label_1
_geom_angle_atom_site_label_2
_geom_angle_atom_site_label_3
_geom_angle_site_symmetry_1
_geom_angle
O2 N1 O3 . 121.73(10)
O2 N1 O1 . 119.62(10)
O3 N1 O1 . 118.65(10)
C2 N2 C1 3 112.95(9)
C2 N2 H2A 3 109.0
C1 N2 H2A . 109.0
C2 N2 H2B 3 109.0
C1 N2 H2B . 109.0
H2A N2 H2B . 107.8
N2 C1 C3 . 109.74(9)
N2 C1 C2 . 109.11(9)
C3 C1 C2 . 111.53(10)
N2 C1 H1 . 108.8
C3 C1 H1 . 108.8
C2 C1 H1 . 108.8
N2 C2 C1 3 111.39(9)
N2 C2 H2C 3 109.4
C1 C2 H2C . 109.4
N2 C2 H2D 3 109.4
C1 C2 H2D . 109.4
H2C C2 H2D . 108.0
C1 C3 H3A . 109.5
C1 C3 H3B . 109.5
H3A C3 H3B . 109.5
C1 C3 H3C . 109.5
H3A C3 H3C . 109.5
H3B C3 H3C . 109.5

loop_
_geom_bond_atom_site_label_1
_geom_bond_atom_site_label_2
_geom_bond_site_symmetry_2
_geom_bond_distance
N1 O2 . 1.2398(13)
N1 O3 . 1.2403(14)
N1 O1 . 1.2706(13)
N2 C2 3 1.4945(15)
N2 C1 . 1.5024(14)
N2 H2A . 0.9000
N2 H2B . 0.9000
C1 C3 . 1.5163(17)
C1 C2 . 1.5188(17)
C1 H1 . 0.9800
C2 N2 3 1.4945(15)
C2 H2C . 0.9700
C2 H2D . 0.9700
C3 H3A . 0.9600
C3 H3B . 0.9600
C3 H3C . 0.9600

loop_
_geom_hbond_atom_site_label_D
_geom_hbond_atom_site_label_H
_geom_hbond_atom_site_label_A
_geom_hbond_site_symmetry_A
_geom_hbond_distance_DH
_geom_hbond_distance_HA
_geom_hbond_distance_DA
_geom_hbond_angle_DHA
N2 H2A O1 2_554 0.90 1.99 2.8471(14) 157.7
N2 H2A O2 3_554 0.90 2.45 2.9899(13) 118.5
N2 H2B O1 . 0.90 2.07 2.9057(13) 153.2
N2 H2B O3 . 0.90 2.42 3.2172(14) 148.5
C1 H1 O1 3 0.98 2.50 3.2614(14) 134.2
